data_7205344
loop_
_publ_author_name
'Li, Xing'
'Zha, Mei-Qin'
'Gao, Shui-Ying'
'Low, Paul J.'
'Wu, Yuan-Zhao'
'Gan, Ning'
'Cao, Rong'

_publ_section_title
;
 Synthesis, photoluminescence, catalysis and multilayer film assembly
 of an ethynylpyridine platinum compound
;
_journal_issue 3
_journal_name_full CrystEngComm
_journal_page_first 920
_journal_paper_doi 10.1039/c0ce00382d
_journal_volume 13
_journal_year 2011
_chemical_absolute_configuration ad
_chemical_formula_moiety 'C40 H32 N2 P2 Pt'
_chemical_formula_sum 'C40 H32 N2 P2 Pt'
_chemical_formula_weight 797.71
_chemical_name_systematic
;
?
;
_space_group_IT_number 9
_symmetry_cell_setting monoclinic
_symmetry_Int_Tables_number 9
_symmetry_space_group_name_Hall 'C -2yc'
_symmetry_space_group_name_H-M 'C 1 c 1'
_audit_creation_method SHELXL-97
_cell_angle_alpha 90.00
_cell_angle_beta 108.98(2)
_cell_angle_gamma 90.00
_cell_formula_units_Z 4
_cell_length_a 17.8507(7)
_cell_length_b 21.4219(7)
_cell_length_c 9.0526(5)
_cell_measurement_reflns_used 999
_cell_measurement_temperature 120(2)
_cell_measurement_theta_max 30.00
_cell_measurement_theta_min 1.54
_cell_volume 3273.5(5)
_diffrn_measured_fraction_theta_full 0.989
_diffrn_measured_fraction_theta_max 0.989
_diffrn_reflns_theta_full 30.00
_refine_diff_density_max 1.488
_refine_diff_density_min -1.541
_refine_diff_density_rms 0.127
_cod_data_source_file C0CE00382D.TXT
_cod_data_source_block s157
_cod_depositor_comments
;
The following automatic conversions were performed:
'_symmetry_cell_setting' value 'Monoclinic' changed to 'monoclinic'
according to '/home/saulius/struct/CIF-dictionaries/cif_core.dic'
dictionary named 'cif_core.dic' version 2.4.1 from 2010-06-29.

Automatic conversion script
Id: cif_fix_enum 1555 2011-01-17 13:19:09Z saulius 
;
_cod_original_cell_volume 3273.5(2)
_cod_original_sg_symbol_Hall 'C -2yc '
_cod_original_sg_symbol_H-M 'C 1 c 1 '
_cod_database_code 7205344

loop_
_symmetry_equiv_pos_as_xyz
'x, y, z'
'x, -y, z+1/2'
'x+1/2, y+1/2, z'
'x+1/2, -y+1/2, z+1/2'

loop_
_atom_site_label
_atom_site_type_symbol
_atom_site_fract_x
_atom_site_fract_y
_atom_site_fract_z
_atom_site_U_iso_or_equiv
_atom_site_adp_type
_atom_site_occupancy
_atom_site_symmetry_multiplicity
_atom_site_calc_flag
_atom_site_refinement_flags
_atom_site_disorder_assembly
_atom_site_disorder_group
Pt1 Pt 0.192596(18) 0.291914(7) 0.75924(2) 0.01675(5) Uani 1 1 d . . .
P1 P 0.12346(9) 0.20260(6) 0.76154(19) 0.0177(3) Uani 1 1 d . . .
P2 P 0.09009(8) 0.31525(6) 0.53739(17) 0.0180(3) Uani 1 1 d . . .
N1 N 0.4421(3) 0.5639(3) 0.7039(7) 0.0331(12) Uani 1 1 d . . .
N2 N 0.4033(4) 0.2115(2) 1.5838(8) 0.0312(13) Uani 1 1 d . . .
C1 C 0.2542(3) 0.3682(3) 0.7391(7) 0.0246(11) Uani 1 1 d . . .
C2 C 0.2940(4) 0.4102(3) 0.7237(7) 0.0248(11) Uani 1 1 d . . .
C3 C 0.3446(4) 0.4616(3) 0.7134(8) 0.0243(11) Uani 1 1 d . . .
C4 C 0.3169(4) 0.5128(3) 0.6164(8) 0.0276(12) Uani 1 1 d . . .
H4A H 0.2635 0.5134 0.5490 0.033 Uiso 1 1 calc R . .
C5 C 0.3658(4) 0.5627(3) 0.6168(8) 0.0273(12) Uani 1 1 d . . .
H5A H 0.3442 0.5977 0.5524 0.033 Uiso 1 1 calc R . .
C6 C 0.4701(4) 0.5137(4) 0.7935(10) 0.0439(19) Uani 1 1 d . . .
H6A H 0.5248 0.5131 0.8532 0.053 Uiso 1 1 calc R . .
C7 C 0.4253(4) 0.4632(3) 0.8047(9) 0.0298(14) Uani 1 1 d . . .
H7A H 0.4482 0.4297 0.8732 0.036 Uiso 1 1 calc R . .
C8 C 0.2744(3) 0.2724(3) 0.9684(7) 0.0218(11) Uani 1 1 d . . .
C9 C 0.3122(3) 0.2637(3) 1.1021(8) 0.0251(11) Uani 1 1 d . . .
C10 C 0.3453(4) 0.2472(3) 1.2653(7) 0.0259(12) Uani 1 1 d . . .
C11 C 0.3930(4) 0.1937(3) 1.3152(8) 0.0258(12) Uani 1 1 d . . .
H11A H 0.4063 0.1682 1.2416 0.031 Uiso 1 1 calc R . .
C12 C 0.4200(4) 0.1787(3) 1.4723(8) 0.0305(13) Uani 1 1 d . . .
H12A H 0.4526 0.1429 1.5034 0.037 Uiso 1 1 calc R . .
C13 C 0.3592(4) 0.2623(3) 1.5355(8) 0.0299(13) Uani 1 1 d . . .
H13A H 0.3469 0.2868 1.6121 0.036 Uiso 1 1 calc R . .
C14 C 0.3299(4) 0.2821(3) 1.3813(9) 0.0281(13) Uani 1 1 d . . .
H14A H 0.2995 0.3194 1.3553 0.034 Uiso 1 1 calc R . .
C15 C 0.0233(3) 0.2124(2) 0.6221(8) 0.0197(11) Uani 1 1 d . . .
H15A H -0.0025 0.1711 0.5947 0.024 Uiso 1 1 calc R . .
H15B H -0.0091 0.2379 0.6698 0.024 Uiso 1 1 calc R . .
C16 C 0.0285(3) 0.2445(2) 0.4755(6) 0.0200(10) Uani 1 1 d . . .
H16A H -0.0251 0.2560 0.4061 0.024 Uiso 1 1 calc R . .
H16B H 0.0528 0.2161 0.4177 0.024 Uiso 1 1 calc R . .
C21 C 0.1134(3) 0.1724(2) 0.9418(7) 0.0197(10) Uani 1 1 d . . .
C22 C 0.0412(3) 0.1681(3) 0.9667(7) 0.0247(11) Uani 1 1 d . . .
H22A H -0.0059 0.1810 0.8879 0.030 Uiso 1 1 calc R . .
C23 C 0.0380(4) 0.1444(3) 1.1100(8) 0.0268(12) Uani 1 1 d . . .
H23A H -0.0116 0.1407 1.1270 0.032 Uiso 1 1 calc R . .
C24 C 0.1059(4) 0.1268(3) 1.2246(7) 0.0260(12) Uani 1 1 d . . .
H24A H 0.1034 0.1119 1.3217 0.031 Uiso 1 1 calc R . .
C25 C 0.1791(4) 0.1305(3) 1.1993(7) 0.0247(11) Uani 1 1 d . . .
H25A H 0.2263 0.1182 1.2788 0.030 Uiso 1 1 calc R . .
C26 C 0.1822(3) 0.1523(3) 1.0583(7) 0.0238(11) Uani 1 1 d . . .
H26A H 0.2316 0.1537 1.0397 0.029 Uiso 1 1 calc R . .
C31 C 0.1631(3) 0.1363(2) 0.6837(6) 0.0185(10) Uani 1 1 d . . .
C32 C 0.2350(3) 0.1422(3) 0.6519(7) 0.0233(11) Uani 1 1 d . . .
H32A H 0.2624 0.1809 0.6674 0.028 Uiso 1 1 calc R . .
C33 C 0.2655(3) 0.0903(3) 0.5972(8) 0.0269(12) Uani 1 1 d . . .
H33A H 0.3142 0.0935 0.5762 0.032 Uiso 1 1 calc R . .
C34 C 0.2254(4) 0.0349(3) 0.5739(8) 0.0288(12) Uani 1 1 d . . .
H34A H 0.2457 0.0002 0.5337 0.035 Uiso 1 1 calc R . .
C35 C 0.1558(4) 0.0288(3) 0.6079(8) 0.0257(12) Uani 1 1 d . . .
H35A H 0.1292 -0.0103 0.5926 0.031 Uiso 1 1 calc R . .
C36 C 0.1242(3) 0.0792(2) 0.6645(7) 0.0224(11) Uani 1 1 d . . .
H36A H 0.0768 0.0747 0.6895 0.027 Uiso 1 1 calc R . .
C41 C 0.1112(3) 0.3452(3) 0.3691(6) 0.0200(10) Uani 1 1 d . . .
C42 C 0.1102(4) 0.3068(3) 0.2437(8) 0.0248(12) Uani 1 1 d . . .
H42A H 0.0940 0.2645 0.2415 0.030 Uiso 1 1 calc R . .
C43 C 0.1330(4) 0.3310(3) 0.1217(8) 0.0290(13) Uani 1 1 d . . .
H43A H 0.1320 0.3052 0.0358 0.035 Uiso 1 1 calc R . .
C44 C 0.1569(4) 0.3924(3) 0.1254(8) 0.0335(14) Uani 1 1 d . . .
H44A H 0.1735 0.4082 0.0429 0.040 Uiso 1 1 calc R . .
C45 C 0.1571(5) 0.4317(3) 0.2487(9) 0.0382(16) Uani 1 1 d . . .
H45A H 0.1714 0.4744 0.2487 0.046 Uiso 1 1 calc R . .
C46 C 0.1359(4) 0.4069(3) 0.3720(8) 0.0321(14) Uani 1 1 d . . .
H46A H 0.1384 0.4325 0.4591 0.038 Uiso 1 1 calc R . .
C51 C 0.0235(3) 0.3732(2) 0.5734(7) 0.0205(10) Uani 1 1 d . . .
C52 C -0.0507(4) 0.3852(3) 0.4640(8) 0.0279(12) Uani 1 1 d . . .
H52A H -0.0678 0.3625 0.3687 0.033 Uiso 1 1 calc R . .
C53 C -0.0991(4) 0.4301(3) 0.4946(8) 0.0330(14) Uani 1 1 d . . .
H53A H -0.1494 0.4386 0.4196 0.040 Uiso 1 1 calc R . .
C54 C -0.0748(4) 0.4630(3) 0.6343(9) 0.0351(15) Uani 1 1 d . . .
H54A H -0.1089 0.4933 0.6551 0.042 Uiso 1 1 calc R . .
C55 C -0.0013(5) 0.4518(3) 0.7432(10) 0.0354(15) Uani 1 1 d . . .
H55A H 0.0158 0.4753 0.8373 0.042 Uiso 1 1 calc R . .
C56 C 0.0473(4) 0.4061(3) 0.7147(8) 0.0272(12) Uani 1 1 d . . .
H56A H 0.0969 0.3970 0.7914 0.033 Uiso 1 1 calc R . .

loop_
_atom_site_aniso_label
_atom_site_aniso_U_11
_atom_site_aniso_U_22
_atom_site_aniso_U_33
_atom_site_aniso_U_23
_atom_site_aniso_U_13
_atom_site_aniso_U_12
Pt1 0.01595(8) 0.01589(8) 0.01978(9) 0.00037(11) 0.00771(6) -0.00151(10)
P1 0.0160(6) 0.0183(6) 0.0196(7) 0.0015(5) 0.0067(5) -0.0011(4)
P2 0.0182(6) 0.0166(6) 0.0207(7) -0.0001(5) 0.0083(5) -0.0004(5)
N1 0.028(3) 0.034(3) 0.036(3) 0.007(2) 0.009(2) -0.008(2)
N2 0.025(3) 0.042(3) 0.026(3) -0.001(2) 0.008(2) -0.005(2)
C1 0.017(2) 0.035(3) 0.021(3) -0.002(2) 0.006(2) 0.000(2)
C2 0.030(3) 0.020(2) 0.026(3) 0.002(2) 0.011(2) 0.006(2)
C3 0.020(3) 0.025(3) 0.029(3) 0.001(2) 0.011(2) 0.001(2)
C4 0.026(3) 0.023(3) 0.034(3) 0.003(2) 0.009(2) 0.004(2)
C5 0.026(3) 0.024(3) 0.035(3) 0.003(2) 0.014(2) -0.003(2)
C6 0.024(3) 0.056(4) 0.046(4) 0.017(4) 0.003(3) -0.019(3)
C7 0.018(3) 0.031(3) 0.039(4) 0.009(3) 0.007(3) -0.008(2)
C8 0.022(2) 0.020(2) 0.022(3) 0.001(2) 0.005(2) -0.007(2)
C9 0.019(2) 0.026(3) 0.030(3) -0.004(2) 0.008(2) -0.004(2)
C10 0.021(3) 0.028(3) 0.028(3) -0.001(2) 0.008(2) -0.006(2)
C11 0.020(3) 0.031(3) 0.024(3) 0.002(3) 0.004(2) 0.002(2)
C12 0.019(3) 0.034(3) 0.039(4) 0.001(3) 0.009(2) 0.001(2)
C13 0.022(3) 0.046(4) 0.022(3) -0.005(3) 0.008(2) -0.003(2)
C14 0.019(3) 0.034(3) 0.029(3) -0.001(3) 0.003(2) 0.003(2)
C15 0.016(2) 0.022(2) 0.023(3) -0.002(2) 0.008(2) 0.0010(17)
C16 0.020(2) 0.018(2) 0.019(3) -0.004(2) 0.003(2) -0.0085(18)
C21 0.021(2) 0.016(2) 0.024(3) -0.001(2) 0.009(2) -0.0060(18)
C22 0.021(2) 0.028(3) 0.027(3) 0.005(2) 0.012(2) 0.003(2)
C23 0.026(3) 0.030(3) 0.027(3) 0.002(3) 0.012(2) -0.002(2)
C24 0.040(3) 0.021(2) 0.022(3) 0.001(2) 0.015(2) -0.001(2)
C25 0.027(3) 0.023(2) 0.023(3) -0.001(2) 0.007(2) -0.003(2)
C26 0.024(3) 0.024(2) 0.023(3) 0.006(2) 0.008(2) -0.005(2)
C31 0.014(2) 0.021(2) 0.015(2) -0.0009(19) -0.0039(18) 0.0028(17)
C32 0.017(2) 0.024(2) 0.032(3) 0.000(2) 0.012(2) -0.0003(19)
C33 0.019(2) 0.029(3) 0.033(3) 0.005(3) 0.009(2) 0.006(2)
C34 0.031(3) 0.022(3) 0.034(3) -0.001(2) 0.012(3) 0.007(2)
C35 0.025(3) 0.017(2) 0.033(3) -0.002(2) 0.006(2) 0.0005(19)
C36 0.024(3) 0.018(2) 0.024(3) 0.006(2) 0.007(2) -0.002(2)
C41 0.020(2) 0.022(2) 0.021(3) 0.001(2) 0.010(2) 0.0041(19)
C42 0.026(3) 0.022(2) 0.029(3) 0.001(2) 0.014(2) -0.002(2)
C43 0.029(3) 0.037(3) 0.024(3) -0.006(3) 0.014(2) -0.006(2)
C44 0.039(4) 0.040(3) 0.023(3) 0.004(3) 0.013(3) -0.008(3)
C45 0.054(4) 0.032(3) 0.036(4) 0.011(3) 0.025(3) -0.005(3)
C46 0.044(4) 0.024(3) 0.029(3) -0.003(2) 0.013(3) -0.001(3)
C51 0.022(2) 0.018(2) 0.022(3) 0.000(2) 0.008(2) 0.0018(19)
C52 0.026(3) 0.033(3) 0.023(3) 0.000(2) 0.005(2) 0.005(2)
C53 0.033(3) 0.036(3) 0.029(3) 0.004(3) 0.008(3) 0.014(3)
C54 0.028(3) 0.034(3) 0.039(4) -0.001(3) 0.005(3) 0.012(3)
C55 0.027(3) 0.034(3) 0.045(4) -0.019(3) 0.012(3) 0.003(3)
C56 0.023(3) 0.030(3) 0.026(3) -0.006(2) 0.003(2) 0.003(2)

loop_
_atom_type_symbol
_atom_type_description
_atom_type_scat_dispersion_real
_atom_type_scat_dispersion_imag
_atom_type_scat_source
C C 0.0033 0.0016 'International Tables Vol C Tables 4.2.6.8 and 6.1.1.4'
H H 0.0000 0.0000 'International Tables Vol C Tables 4.2.6.8 and 6.1.1.4'
N N 0.0061 0.0033 'International Tables Vol C Tables 4.2.6.8 and 6.1.1.4'
P P 0.1023 0.0942 'International Tables Vol C Tables 4.2.6.8 and 6.1.1.4'
Pt Pt -1.7033 8.3905 'International Tables Vol C Tables 4.2.6.8 and 6.1.1.4'

loop_
_geom_angle_atom_site_label_1
_geom_angle_atom_site_label_2
_geom_angle_atom_site_label_3
_geom_angle
_geom_angle_site_symmetry_1
_geom_angle_site_symmetry_3
_geom_angle_publ_flag
C1 Pt1 C8 90.2(2) . . yes
C1 Pt1 P1 174.97(17) . . yes
C8 Pt1 P1 92.61(16) . . yes
C1 Pt1 P2 92.74(17) . . yes
C8 Pt1 P2 173.57(18) . . yes
P1 Pt1 P2 84.87(5) . . yes
C21 P1 C31 103.5(3) . . yes
C21 P1 C15 107.4(3) . . yes
C31 P1 C15 103.7(2) . . yes
C21 P1 Pt1 121.23(18) . . yes
C31 P1 Pt1 111.71(19) . . yes
C15 P1 Pt1 107.89(18) . . yes
C41 P2 C51 103.6(2) . . yes
C41 P2 C16 107.7(3) . . yes
C51 P2 C16 104.8(3) . . yes
C41 P2 Pt1 119.50(18) . . yes
C51 P2 Pt1 111.97(19) . . yes
C16 P2 Pt1 108.27(19) . . yes
C5 N1 C6 116.8(6) . . yes
C13 N2 C12 115.7(6) . . yes
C2 C1 Pt1 175.2(5) . . yes
C1 C2 C3 177.1(7) . . yes
C4 C3 C7 115.9(6) . . yes
C4 C3 C2 122.7(6) . . yes
C7 C3 C2 121.4(6) . . yes
C5 C4 C3 121.0(6) . . yes
C5 C4 H4A 119.5 . . ?
C3 C4 H4A 119.5 . . ?
N1 C5 C4 122.6(6) . . yes
N1 C5 H5A 118.7 . . ?
C4 C5 H5A 118.7 . . ?
N1 C6 C7 124.5(6) . . yes
N1 C6 H6A 117.8 . . ?
C7 C6 H6A 117.8 . . ?
C6 C7 C3 119.1(6) . . yes
C6 C7 H7A 120.4 . . ?
C3 C7 H7A 120.4 . . ?
C9 C8 Pt1 168.4(6) . . yes
C8 C9 C10 169.6(6) . . yes
C14 C10 C11 116.3(6) . . yes
C14 C10 C9 121.8(6) . . yes
C11 C10 C9 121.9(6) . . yes
C12 C11 C10 119.3(6) . . yes
C12 C11 H11A 120.4 . . ?
C10 C11 H11A 120.4 . . ?
N2 C12 C11 124.3(6) . . yes
N2 C12 H12A 117.8 . . ?
C11 C12 H12A 117.8 . . ?
N2 C13 C14 124.7(6) . . yes
N2 C13 H13A 117.6 . . ?
C14 C13 H13A 117.6 . . ?
C13 C14 C10 119.6(6) . . yes
C13 C14 H14A 120.2 . . ?
C10 C14 H14A 120.2 . . ?
C16 C15 P1 109.1(4) . . yes
C16 C15 H15A 109.9 . . ?
P1 C15 H15A 109.9 . . ?
C16 C15 H15B 109.9 . . ?
P1 C15 H15B 109.9 . . ?
H15A C15 H15B 108.3 . . ?
C15 C16 P2 107.8(4) . . yes
C15 C16 H16A 110.2 . . ?
P2 C16 H16A 110.2 . . ?
C15 C16 H16B 110.2 . . ?
P2 C16 H16B 110.2 . . ?
H16A C16 H16B 108.5 . . ?
C22 C21 C26 119.5(5) . . yes
C22 C21 P1 122.7(4) . . yes
C26 C21 P1 117.8(4) . . yes
C21 C22 C23 119.5(6) . . yes
C21 C22 H22A 120.2 . . ?
C23 C22 H22A 120.2 . . ?
C24 C23 C22 120.3(6) . . yes
C24 C23 H23A 119.8 . . ?
C22 C23 H23A 119.8 . . ?
C23 C24 C25 120.3(6) . . yes
C23 C24 H24A 119.9 . . ?
C25 C24 H24A 119.9 . . ?
C26 C25 C24 119.5(6) . . yes
C26 C25 H25A 120.3 . . ?
C24 C25 H25A 120.3 . . ?
C25 C26 C21 120.8(5) . . yes
C25 C26 H26A 119.6 . . ?
C21 C26 H26A 119.6 . . ?
C36 C31 C32 120.3(5) . . yes
C36 C31 P1 119.5(4) . . yes
C32 C31 P1 120.2(4) . . yes
C33 C32 C31 119.2(5) . . yes
C33 C32 H32A 120.4 . . ?
C31 C32 H32A 120.4 . . ?
C34 C33 C32 120.1(6) . . yes
C34 C33 H33A 120.0 . . ?
C32 C33 H33A 120.0 . . ?
C33 C34 C35 120.8(5) . . yes
C33 C34 H34A 119.6 . . ?
C35 C34 H34A 119.6 . . ?
C34 C35 C36 120.7(5) . . yes
C34 C35 H35A 119.7 . . ?
C36 C35 H35A 119.7 . . ?
C31 C36 C35 119.0(5) . . yes
C31 C36 H36A 120.5 . . ?
C35 C36 H36A 120.5 . . ?
C46 C41 C42 119.6(5) . . yes
C46 C41 P2 118.4(4) . . yes
C42 C41 P2 121.7(4) . . yes
C43 C42 C41 119.6(6) . . yes
C43 C42 H42A 120.2 . . ?
C41 C42 H42A 120.2 . . ?
C44 C43 C42 120.2(6) . . yes
C44 C43 H43A 119.9 . . ?
C42 C43 H43A 119.9 . . ?
C43 C44 C45 120.9(6) . . yes
C43 C44 H44A 119.6 . . ?
C45 C44 H44A 119.6 . . ?
C46 C45 C44 118.7(6) . . yes
C46 C45 H45A 120.7 . . ?
C44 C45 H45A 120.7 . . ?
C41 C46 C45 121.0(6) . . yes
C41 C46 H46A 119.5 . . ?
C45 C46 H46A 119.5 . . ?
C52 C51 C56 119.5(5) . . yes
C52 C51 P2 121.5(4) . . yes
C56 C51 P2 119.0(4) . . yes
C53 C52 C51 119.8(6) . . yes
C53 C52 H52A 120.1 . . ?
C51 C52 H52A 120.1 . . ?
C52 C53 C54 120.4(6) . . yes
C52 C53 H53A 119.8 . . ?
C54 C53 H53A 119.8 . . ?
C55 C54 C53 120.3(6) . . yes
C55 C54 H54A 119.8 . . ?
C53 C54 H54A 119.8 . . ?
C54 C55 C56 119.7(7) . . yes
C54 C55 H55A 120.1 . . ?
C56 C55 H55A 120.1 . . ?
C55 C56 C51 120.2(6) . . yes
C55 C56 H56A 119.9 . . ?
C51 C56 H56A 119.9 . . ?

loop_
_geom_bond_atom_site_label_1
_geom_bond_atom_site_label_2
_geom_bond_distance
_geom_bond_site_symmetry_2
_geom_bond_publ_flag
Pt1 C1 2.011(6) . yes
Pt1 C8 2.023(6) . yes
Pt1 P1 2.2805(13) . yes
Pt1 P2 2.2894(16) . yes
P1 C21 1.818(6) . yes
P1 C31 1.828(5) . yes
P1 C15 1.835(6) . yes
P2 C41 1.802(5) . yes
P2 C51 1.820(6) . yes
P2 C16 1.849(5) . yes
N1 C5 1.334(8) . yes
N1 C6 1.342(10) . yes
N2 C13 1.330(9) . yes
N2 C12 1.341(9) . yes
C1 C2 1.182(8) . yes
C2 C3 1.446(8) . yes
C3 C4 1.392(8) . yes
C3 C7 1.408(9) . yes
C4 C5 1.379(8) . yes
C4 H4A 0.9500 . ?
C5 H5A 0.9500 . ?
C6 C7 1.369(9) . yes
C6 H6A 0.9500 . ?
C7 H7A 0.9500 . ?
C8 C9 1.193(9) . yes
C9 C10 1.445(9) . yes
C10 C14 1.387(10) . yes
C10 C11 1.412(9) . yes
C11 C12 1.383(10) . yes
C11 H11A 0.9500 . ?
C12 H12A 0.9500 . ?
C13 C14 1.389(10) . yes
C13 H13A 0.9500 . ?
C14 H14A 0.9500 . ?
C15 C16 1.525(8) . yes
C15 H15A 0.9900 . ?
C15 H15B 0.9900 . ?
C16 H16A 0.9900 . ?
C16 H16B 0.9900 . ?
C21 C22 1.381(7) . yes
C21 C26 1.401(8) . yes
C22 C23 1.412(9) . yes
C22 H22A 0.9500 . ?
C23 C24 1.367(9) . yes
C23 H23A 0.9500 . ?
C24 C25 1.401(9) . yes
C24 H24A 0.9500 . ?
C25 C26 1.377(8) . yes
C25 H25A 0.9500 . ?
C26 H26A 0.9500 . ?
C31 C36 1.389(7) . yes
C31 C32 1.410(8) . yes
C32 C33 1.397(8) . yes
C32 H32A 0.9500 . ?
C33 C34 1.366(9) . yes
C33 H33A 0.9500 . ?
C34 C35 1.380(9) . yes
C34 H34A 0.9500 . ?
C35 C36 1.391(8) . yes
C35 H35A 0.9500 . ?
C36 H36A 0.9500 . ?
C41 C46 1.389(8) . yes
C41 C42 1.398(9) . yes
C42 C43 1.395(9) . yes
C42 H42A 0.9500 . ?
C43 C44 1.381(9) . yes
C43 H43A 0.9500 . ?
C44 C45 1.397(11) . yes
C44 H44A 0.9500 . ?
C45 C46 1.395(10) . yes
C45 H45A 0.9500 . ?
C46 H46A 0.9500 . ?
C51 C52 1.395(8) . yes
C51 C56 1.400(9) . yes
C52 C53 1.381(9) . yes
C52 H52A 0.9500 . ?
C53 C54 1.387(10) . yes
C53 H53A 0.9500 . ?
C54 C55 1.382(10) . yes
C54 H54A 0.9500 . ?
C55 C56 1.387(9) . yes
C55 H55A 0.9500 . ?
C56 H56A 0.9500 . ?
